data_7247052
loop_
_publ_author_name
'Lohar, Vishal A.'
'Menon, Anila M.'
'Suresh, Ajay'
'Chopra, Deepak'

_publ_section_title
;
 Role of mechanochemical synthesis in the crystal chemistry of leflunomide
;
_journal_issue 34
_journal_name_full CrystEngComm
_journal_page_first 4779
_journal_page_last 4792
_journal_paper_doi 10.1039/D3CE00373F
_journal_volume 25
_journal_year 2023
_chemical_formula_moiety 'C12 H8 F3 N2 O2, C4 H11 N2'
_chemical_formula_sum 'C16 H19 F3 N4 O2'
_chemical_formula_weight 356.35
_space_group_crystal_system orthorhombic
_space_group_IT_number 61
_space_group_name_Hall '-P 2ac 2ab'
_space_group_name_H-M_alt 'P b c a'
_atom_sites_solution_hydrogens mixed
_atom_sites_solution_primary direct
_audit_creation_date 2022-09-24
_audit_creation_method
;
Olex2 1.3
(compiled 2020.11.12 svn.r5f609507 for OlexSys, GUI svn.r6408)
;
_audit_update_record
;
2022-11-27 deposited with the CCDC.	2023-07-17 downloaded from the CCDC.
;
_cell_angle_alpha 90
_cell_angle_beta 90
_cell_angle_gamma 90
_cell_formula_units_Z 8
_cell_length_a 10.8564(14)
_cell_length_b 7.7062(9)
_cell_length_c 38.699(5)
_cell_measurement_reflns_used 6540
_cell_measurement_temperature 100.0
_cell_measurement_theta_max 20.30
_cell_measurement_theta_min 2.82
_cell_volume 3237.6(7)
_computing_cell_refinement 'SAINT v8.37A (Bruker, 2015)'
_computing_data_reduction 'SAINT v8.37A (Bruker, 2015)'
_computing_molecular_graphics 'Olex2 1.3 (Dolomanov et al., 2009)'
_computing_publication_material 'Olex2 1.3 (Dolomanov et al., 2009)'
_computing_structure_refinement 'SHELXL 2018/3 (Sheldrick, 2015)'
_computing_structure_solution 'SHELXT 2014/5 (Sheldrick, 2014)'
_diffrn_ambient_temperature 100.0
_diffrn_measured_fraction_theta_full 0.999
_diffrn_measured_fraction_theta_max 0.998
_diffrn_measurement_device_type 'Bruker APEX-II CCD'
_diffrn_measurement_method '\f and \w scans'
_diffrn_radiation_type MoK\a
_diffrn_radiation_wavelength 0.71073
_diffrn_reflns_av_R_equivalents 0.3910
_diffrn_reflns_av_unetI/netI 0.1898
_diffrn_reflns_Laue_measured_fraction_full 0.999
_diffrn_reflns_Laue_measured_fraction_max 0.998
_diffrn_reflns_limit_h_max 15
_diffrn_reflns_limit_h_min -15
_diffrn_reflns_limit_k_max 10
_diffrn_reflns_limit_k_min -10
_diffrn_reflns_limit_l_max 54
_diffrn_reflns_limit_l_min -54
_diffrn_reflns_number 123993
_diffrn_reflns_point_group_measured_fraction_full 0.999
_diffrn_reflns_point_group_measured_fraction_max 0.998
_diffrn_reflns_theta_full 25.242
_diffrn_reflns_theta_max 30.080
_diffrn_reflns_theta_min 2.105
_exptl_absorpt_coefficient_mu 0.122
_exptl_absorpt_correction_T_max 0.9577
_exptl_absorpt_correction_T_min 0.4545
_exptl_absorpt_correction_type numerical
_exptl_absorpt_process_details
;
SADABS-2014/5 (Bruker,2014/5) was used for absorption correction.
wR2(int) was 0.1743 before and 0.1174 after correction.
The Ratio of minimum to maximum transmission is 0.4746.
The \l/2 correction factor is 0.00150.
;
_exptl_crystal_colour 'clear light colourless'
_exptl_crystal_colour_lustre clear
_exptl_crystal_colour_modifier light
_exptl_crystal_colour_primary colourless
_exptl_crystal_density_diffrn 1.462
_exptl_crystal_description plate
_exptl_crystal_F_000 1488
_exptl_crystal_size_max 0.537
_exptl_crystal_size_mid 0.253
_exptl_crystal_size_min 0.084
_refine_diff_density_max 0.535
_refine_diff_density_min -0.491
_refine_diff_density_rms 0.141
_refine_ls_extinction_coef 0.015(2)
_refine_ls_extinction_expression Fc^*^=kFc[1+0.001xFc^2^\l^3^/sin(2\q)]^-1/4^
_refine_ls_extinction_method 'SHELXL-2018/3 (Sheldrick 2018)'
_refine_ls_goodness_of_fit_ref 1.036
_refine_ls_hydrogen_treatment mixed
_refine_ls_matrix_type full
_refine_ls_number_parameters 272
_refine_ls_number_reflns 4754
_refine_ls_number_restraints 0
_refine_ls_restrained_S_all 1.036
_refine_ls_R_factor_all 0.1900
_refine_ls_R_factor_gt 0.0959
_refine_ls_shift/su_max 0.000
_refine_ls_shift/su_mean 0.000
_refine_ls_structure_factor_coef Fsqd
_refine_ls_weighting_details 'w=1/[\s^2^(Fo^2^)+(0.0695P)^2^+3.4303P] where P=(Fo^2^+2Fc^2^)/3'
_refine_ls_weighting_scheme calc
_refine_ls_wR_factor_gt 0.2089
_refine_ls_wR_factor_ref 0.2374
_reflns_Friedel_coverage 0.000
_reflns_number_gt 2358
_reflns_number_total 4754
_reflns_threshold_expression 'I > 2\s(I)'
_cod_data_source_file d3ce00373f2.cif
_cod_data_source_block LF5_MEOH
_cod_depositor_comments
;
The following automatic conversions were performed:

data item '_atom_sites_solution_primary' value 'DIRECT' was changed
to 'direct' in accordance with the
/home/data/users/saulius/crontab/automatic-downloads/rss-feeds/RSC/lib/dictionaries/cif_core.dic
dictionary named 'cif_core.dic' version 2.4.2 last updated on
2011-04-26.

Automatic conversion script
Id: cif_fix_values 8170 2020-07-09 18:12:32Z antanas 

 Adding full bibliography for 7247051--7247052.cif.
;
_cod_database_code 7247052
_shelx_shelxl_version_number 2018/3
_shelx_space_group_comment
;
The symmetry employed for this shelxl refinement is uniquely defined
by the following loop, which should always be used as a source of
symmetry information in preference to the above space-group names.
They are only intended as comments.
;
_shelx_estimated_absorpt_t_max 0.990
_shelx_estimated_absorpt_t_min 0.937
_olex2_refinement_description
;
1. Fixed Uiso
 At 1.2 times of:
  All C(H) groups, All C(H,H) groups
 At 1.5 times of:
  All C(H,H,H) groups
2. Others
 Sof(F1A)=Sof(F2A)=Sof(F3A)=1-FVAR(1)
 Sof(F2)=Sof(F1)=Sof(F3)=FVAR(1)
3.a Secondary CH2 refined with riding coordinates:
 C16(H16A,H16B), C14(H14A,H14B), C13(H13A,H13B), C15(H15A,H15B)
3.b Aromatic/amide H refined with riding coordinates:
 C7(H7), C8(H8), C11(H11), C10(H10)
3.c Idealised Me refined as rotating group:
 C4(H4A,H4B,H4C)
;
_olex2_submission_original_sample_id LF5_MeOH
_olex2_submission_special_instructions 'No special instructions were received'

loop_
_space_group_symop_operation_xyz
'x, y, z'
'-x+1/2, -y, z+1/2'
'-x, y+1/2, -z+1/2'
'x+1/2, -y+1/2, -z'
'-x, -y, -z'
'x-1/2, y, -z-1/2'
'x, -y-1/2, z-1/2'
'-x-1/2, y-1/2, z'

loop_
_atom_site_label
_atom_site_type_symbol
_atom_site_fract_x
_atom_site_fract_y
_atom_site_fract_z
_atom_site_U_iso_or_equiv
_atom_site_adp_type
_atom_site_occupancy
_atom_site_site_symmetry_order
_atom_site_calc_flag
_atom_site_refinement_flags_posn
_atom_site_refinement_flags_adp
_atom_site_refinement_flags_occupancy
_atom_site_disorder_assembly
_atom_site_disorder_group
O1 O -0.0272(2) 0.2879(3) 0.38680(6) 0.0244(6) Uani 1 1 d . . . . .
O2 O 0.3217(2) 0.4896(3) 0.41113(6) 0.0239(6) Uani 1 1 d . . . . .
N3 N 0.5691(3) 0.4223(3) 0.41099(7) 0.0195(6) Uani 1 1 d . . . . .
N4 N 0.6954(2) 0.0923(4) 0.40897(7) 0.0218(7) Uani 1 1 d . . . . .
N1 N 0.1558(3) 0.3903(4) 0.36513(7) 0.0229(7) Uani 1 1 d . . . . .
N2 N -0.0277(3) 0.3149(4) 0.47499(8) 0.0293(7) Uani 1 1 d . . . . .
C3 C 0.2405(3) 0.4594(4) 0.43402(9) 0.0211(7) Uani 1 1 d . . . . .
C16 C 0.5748(3) 0.3126(4) 0.44263(9) 0.0233(8) Uani 1 1 d . . . . .
H16A H 0.499407 0.240809 0.444382 0.028 Uiso 1 1 calc R U . . .
H16B H 0.579632 0.387320 0.463392 0.028 Uiso 1 1 calc R U . . .
C4 C 0.2741(3) 0.4881(4) 0.47135(9) 0.0229(8) Uani 1 1 d . . . . .
H4A H 0.303683 0.379025 0.481378 0.034 Uiso 1 1 calc R U . . .
H4B H 0.201453 0.528016 0.484092 0.034 Uiso 1 1 calc R U . . .
H4C H 0.339170 0.575992 0.472858 0.034 Uiso 1 1 calc R U . . .
C1 C 0.0766(3) 0.3528(4) 0.39145(9) 0.0198(7) Uani 1 1 d . . . . .
C2 C 0.1218(3) 0.3974(4) 0.42575(9) 0.0199(7) Uani 1 1 d . . . . .
C6 C 0.1419(3) 0.3642(4) 0.32955(9) 0.0213(7) Uani 1 1 d . . . . .
C5 C 0.0390(3) 0.3537(4) 0.45307(9) 0.0216(7) Uani 1 1 d . . . . .
C14 C 0.6759(3) 0.1981(4) 0.37770(9) 0.0221(7) Uani 1 1 d . . . . .
H14A H 0.667785 0.119651 0.357563 0.027 Uiso 1 1 calc R U . . .
H14B H 0.749547 0.271352 0.373899 0.027 Uiso 1 1 calc R U . . .
C13 C 0.5635(3) 0.3139(4) 0.37932(9) 0.0235(8) Uani 1 1 d . . . . .
H13A H 0.560577 0.389369 0.358637 0.028 Uiso 1 1 calc R U . . .
H13B H 0.487920 0.241978 0.379651 0.028 Uiso 1 1 calc R U . . .
C7 C 0.2409(3) 0.4144(4) 0.30873(9) 0.0258(8) Uani 1 1 d . . . . .
H7 H 0.312009 0.463639 0.319154 0.031 Uiso 1 1 calc R U . . .
C9 C 0.1333(3) 0.3188(4) 0.25819(9) 0.0266(8) Uani 1 1 d . . . . .
C15 C 0.6879(3) 0.1958(4) 0.44077(9) 0.0247(8) Uani 1 1 d . . . . .
H15A H 0.762668 0.268713 0.442569 0.030 Uiso 1 1 calc R U . . .
H15B H 0.687110 0.116178 0.460848 0.030 Uiso 1 1 calc R U . . .
C8 C 0.2374(3) 0.3938(4) 0.27355(9) 0.0263(8) Uani 1 1 d . . . . .
H8 H 0.304969 0.430095 0.259706 0.032 Uiso 1 1 calc R U . . .
C11 C 0.0387(3) 0.2903(4) 0.31418(9) 0.0257(8) Uani 1 1 d . . . . .
H11 H -0.029457 0.255191 0.327897 0.031 Uiso 1 1 calc R U . . .
C10 C 0.0363(3) 0.2683(5) 0.27868(10) 0.0286(8) Uani 1 1 d . . . . .
H10 H -0.034103 0.217138 0.268232 0.034 Uiso 1 1 calc R U . . .
C12 C 0.1294(4) 0.2934(5) 0.21999(10) 0.0319(9) Uani 1 1 d . . . . .
F2 F 0.0632(7) 0.4163(7) 0.20501(12) 0.054(3) Uani 0.574(14) 1 d . . P A 1
F1 F 0.0749(8) 0.1455(8) 0.21150(13) 0.054(2) Uani 0.574(14) 1 d . . P A 1
F3 F 0.2368(4) 0.2955(14) 0.20524(12) 0.064(4) Uani 0.574(14) 1 d . . P A 1
F1A F 0.1661(11) 0.4341(8) 0.20122(15) 0.057(4) Uani 0.426(14) 1 d . . P A 2
F2A F 0.0232(6) 0.2520(18) 0.20668(17) 0.064(5) Uani 0.426(14) 1 d . . P A 2
F3A F 0.2108(11) 0.1693(14) 0.20875(17) 0.065(4) Uani 0.426(14) 1 d . . P A 2
H3A H 0.500(3) 0.492(5) 0.4125(9) 0.033(10) Uiso 1 1 d . . . . .
H4 H 0.639(3) 0.012(5) 0.4082(9) 0.033(11) Uiso 1 1 d . . . . .
H3B H 0.644(3) 0.493(5) 0.4101(9) 0.027(9) Uiso 1 1 d . . . . .
H1 H 0.237(4) 0.421(5) 0.3759(9) 0.035(10) Uiso 1 1 d . . . . .

loop_
_atom_site_aniso_label
_atom_site_aniso_U_11
_atom_site_aniso_U_22
_atom_site_aniso_U_33
_atom_site_aniso_U_23
_atom_site_aniso_U_13
_atom_site_aniso_U_12
O1 0.0176(12) 0.0254(12) 0.0302(15) 0.0012(10) -0.0026(10) -0.0023(10)
O2 0.0209(12) 0.0249(12) 0.0258(13) 0.0014(10) 0.0025(10) -0.0032(10)
N3 0.0180(14) 0.0183(14) 0.0221(16) -0.0002(11) 0.0010(12) 0.0020(12)
N4 0.0193(14) 0.0172(14) 0.0290(17) 0.0020(12) -0.0023(12) -0.0009(12)
N1 0.0247(16) 0.0244(15) 0.0195(15) 0.0011(12) -0.0010(12) -0.0023(12)
N2 0.0251(16) 0.0337(18) 0.0290(18) 0.0029(14) 0.0016(14) 0.0015(13)
C3 0.0194(16) 0.0172(16) 0.0266(19) 0.0005(14) 0.0025(15) 0.0027(13)
C16 0.0229(17) 0.0275(18) 0.0196(18) 0.0016(14) -0.0006(14) -0.0004(15)
C4 0.0234(17) 0.0206(17) 0.0245(19) 0.0021(14) 0.0021(14) -0.0044(14)
C1 0.0175(16) 0.0135(15) 0.0285(19) 0.0032(14) -0.0003(14) -0.0002(13)
C2 0.0173(16) 0.0179(16) 0.0244(19) 0.0014(13) 0.0020(13) 0.0010(13)
C6 0.0267(18) 0.0166(15) 0.0206(18) 0.0017(13) 0.0010(14) 0.0034(14)
C5 0.0173(16) 0.0196(16) 0.028(2) 0.0002(14) -0.0057(14) 0.0050(13)
C14 0.0241(17) 0.0227(17) 0.0195(18) 0.0004(14) 0.0014(14) 0.0003(14)
C13 0.0219(17) 0.0291(18) 0.0196(18) 0.0004(14) -0.0009(14) 0.0003(14)
C7 0.0262(18) 0.0252(18) 0.0261(19) -0.0017(15) -0.0026(15) -0.0060(15)
C9 0.0296(19) 0.0252(18) 0.025(2) -0.0002(15) -0.0004(15) 0.0040(15)
C15 0.0257(18) 0.0230(17) 0.0253(19) 0.0066(15) -0.0053(15) -0.0002(15)
C8 0.0290(19) 0.0222(18) 0.028(2) -0.0004(15) 0.0055(16) -0.0024(15)
C11 0.0181(17) 0.0324(19) 0.027(2) 0.0003(16) -0.0037(14) 0.0024(15)
C10 0.0213(18) 0.038(2) 0.027(2) -0.0027(16) -0.0048(15) -0.0002(15)
C12 0.033(2) 0.035(2) 0.027(2) -0.0022(17) -0.0006(17) 0.0032(18)
F2 0.081(7) 0.052(4) 0.030(3) -0.003(2) -0.012(3) 0.024(4)
F1 0.083(6) 0.046(3) 0.032(3) -0.004(2) -0.010(3) -0.022(3)
F3 0.030(3) 0.136(10) 0.025(3) -0.020(4) 0.003(2) -0.001(4)
F1A 0.093(11) 0.051(4) 0.026(3) 0.011(3) -0.003(4) -0.013(5)
F2A 0.035(4) 0.135(14) 0.023(4) -0.011(5) -0.008(3) -0.014(5)
F3A 0.108(9) 0.061(6) 0.027(3) -0.005(4) 0.001(4) 0.053(6)

loop_
_atom_type_symbol
_atom_type_description
_atom_type_scat_dispersion_real
_atom_type_scat_dispersion_imag
_atom_type_scat_source
C C 0.0033 0.0016 'International Tables Vol C Tables 4.2.6.8 and 6.1.1.4'
H H 0.0000 0.0000 'International Tables Vol C Tables 4.2.6.8 and 6.1.1.4'
F F 0.0171 0.0103 'International Tables Vol C Tables 4.2.6.8 and 6.1.1.4'
N N 0.0061 0.0033 'International Tables Vol C Tables 4.2.6.8 and 6.1.1.4'
O O 0.0106 0.0060 'International Tables Vol C Tables 4.2.6.8 and 6.1.1.4'

loop_
_geom_angle_atom_site_label_1
_geom_angle_atom_site_label_2
_geom_angle_atom_site_label_3
_geom_angle
_geom_angle_site_symmetry_1
_geom_angle_site_symmetry_3
_geom_angle_publ_flag
C16 N3 H3A 108(2) . . ?
C16 N3 H3B 108(2) . . ?
C13 N3 C16 111.2(3) . . ?
C13 N3 H3A 110(2) . . ?
C13 N3 H3B 108(2) . . ?
H3A N3 H3B 111(3) . . ?
C14 N4 H4 105(2) . . ?
C15 N4 C14 112.3(3) . . ?
C15 N4 H4 112(2) . . ?
C1 N1 C6 129.5(3) . . ?
C1 N1 H1 107(2) . . ?
C6 N1 H1 123(2) . . ?
O2 C3 C4 118.2(3) . . ?
O2 C3 C2 122.5(3) . . ?
C2 C3 C4 119.2(3) . . ?
N3 C16 H16A 109.8 . . ?
N3 C16 H16B 109.8 . . ?
N3 C16 C15 109.3(3) . . ?
H16A C16 H16B 108.3 . . ?
C15 C16 H16A 109.8 . . ?
C15 C16 H16B 109.8 . . ?
C3 C4 H4A 109.5 . . ?
C3 C4 H4B 109.5 . . ?
C3 C4 H4C 109.5 . . ?
H4A C4 H4B 109.5 . . ?
H4A C4 H4C 109.5 . . ?
H4B C4 H4C 109.5 . . ?
O1 C1 N1 123.2(3) . . ?
O1 C1 C2 122.1(3) . . ?
N1 C1 C2 114.7(3) . . ?
C3 C2 C1 126.4(3) . . ?
C3 C2 C5 119.1(3) . . ?
C5 C2 C1 114.1(3) . . ?
C7 C6 N1 116.4(3) . . ?
C11 C6 N1 124.5(3) . . ?
C11 C6 C7 119.1(3) . . ?
N2 C5 C2 178.6(4) . . ?
N4 C14 H14A 108.7 . . ?
N4 C14 H14B 108.7 . . ?
N4 C14 C13 114.1(3) . . ?
H14A C14 H14B 107.6 . . ?
C13 C14 H14A 108.7 . . ?
C13 C14 H14B 108.7 . . ?
N3 C13 C14 109.5(3) . . ?
N3 C13 H13A 109.8 . . ?
N3 C13 H13B 109.8 . . ?
C14 C13 H13A 109.8 . . ?
C14 C13 H13B 109.8 . . ?
H13A C13 H13B 108.2 . . ?
C6 C7 H7 119.4 . . ?
C8 C7 C6 121.3(3) . . ?
C8 C7 H7 119.4 . . ?
C8 C9 C12 119.8(3) . . ?
C10 C9 C8 119.4(3) . . ?
C10 C9 C12 120.8(3) . . ?
N4 C15 C16 113.9(3) . . ?
N4 C15 H15A 108.8 . . ?
N4 C15 H15B 108.8 . . ?
C16 C15 H15A 108.8 . . ?
C16 C15 H15B 108.8 . . ?
H15A C15 H15B 107.7 . . ?
C7 C8 C9 119.4(3) . . ?
C7 C8 H8 120.3 . . ?
C9 C8 H8 120.3 . . ?
C6 C11 H11 120.3 . . ?
C10 C11 C6 119.3(3) . . ?
C10 C11 H11 120.3 . . ?
C9 C10 C11 121.5(3) . . ?
C9 C10 H10 119.2 . . ?
C11 C10 H10 119.2 . . ?
F2 C12 C9 110.8(3) . . ?
F2 C12 F1 105.3(5) . . ?
F1 C12 C9 111.8(4) . . ?
F3 C12 C9 114.1(4) . . ?
F3 C12 F2 106.6(5) . . ?
F3 C12 F1 107.6(5) . . ?
F1A C12 C9 114.5(4) . . ?
F1A C12 F3A 101.4(6) . . ?
F2A C12 C9 116.7(4) . . ?
F2A C12 F1A 104.0(6) . . ?
F2A C12 F3A 105.9(6) . . ?
F3A C12 C9 112.8(4) . . ?

loop_
_geom_bond_atom_site_label_1
_geom_bond_atom_site_label_2
_geom_bond_distance
_geom_bond_site_symmetry_2
_geom_bond_publ_flag
O1 C1 1.246(4) . ?
O2 C3 1.271(4) . ?
N3 C16 1.489(4) . ?
N3 C13 1.484(4) . ?
N3 H3A 0.92(4) . ?
N3 H3B 0.98(4) . ?
N4 C14 1.474(4) . ?
N4 C15 1.469(4) . ?
N4 H4 0.88(4) . ?
N1 C1 1.364(4) . ?
N1 C6 1.400(4) . ?
N1 H1 1.00(4) . ?
N2 C5 1.155(4) . ?
C3 C4 1.506(5) . ?
C3 C2 1.411(4) . ?
C16 H16A 0.9900 . ?
C16 H16B 0.9900 . ?
C16 C15 1.524(5) . ?
C4 H4A 0.9800 . ?
C4 H4B 0.9800 . ?
C4 H4C 0.9800 . ?
C1 C2 1.456(5) . ?
C2 C5 1.428(5) . ?
C6 C7 1.398(5) . ?
C6 C11 1.391(5) . ?
C14 H14A 0.9900 . ?
C14 H14B 0.9900 . ?
C14 C13 1.513(5) . ?
C13 H13A 0.9900 . ?
C13 H13B 0.9900 . ?
C7 H7 0.9500 . ?
C7 C8 1.371(5) . ?
C9 C8 1.402(5) . ?
C9 C10 1.375(5) . ?
C9 C12 1.492(5) . ?
C15 H15A 0.9900 . ?
C15 H15B 0.9900 . ?
C8 H8 0.9500 . ?
C11 H11 0.9500 . ?
C11 C10 1.384(5) . ?
C10 H10 0.9500 . ?
C12 F2 1.323(6) . ?
C12 F1 1.325(6) . ?
C12 F3 1.298(6) . ?
C12 F1A 1.365(7) . ?
C12 F2A 1.303(7) . ?
C12 F3A 1.372(7) . ?

loop_
_geom_torsion_atom_site_label_1
_geom_torsion_atom_site_label_2
_geom_torsion_atom_site_label_3
_geom_torsion_atom_site_label_4
_geom_torsion
_geom_torsion_site_symmetry_1
_geom_torsion_site_symmetry_2
_geom_torsion_site_symmetry_3
_geom_torsion_site_symmetry_4
_geom_torsion_publ_flag
O1 C1 C2 C3 175.1(3) . . . . ?
O1 C1 C2 C5 2.3(4) . . . . ?
O2 C3 C2 C1 2.7(5) . . . . ?
O2 C3 C2 C5 175.1(3) . . . . ?
N3 C16 C15 N4 -53.6(4) . . . . ?
N4 C14 C13 N3 53.8(4) . . . . ?
N1 C1 C2 C3 -5.8(5) . . . . ?
N1 C1 C2 C5 -178.6(3) . . . . ?
N1 C6 C7 C8 179.7(3) . . . . ?
N1 C6 C11 C10 -178.9(3) . . . . ?
C16 N3 C13 C14 -58.9(3) . . . . ?
C4 C3 C2 C1 -176.1(3) . . . . ?
C4 C3 C2 C5 -3.6(4) . . . . ?
C1 N1 C6 C7 -179.2(3) . . . . ?
C1 N1 C6 C11 -0.3(5) . . . . ?
C6 N1 C1 O1 -1.2(5) . . . . ?
C6 N1 C1 C2 179.8(3) . . . . ?
C6 C7 C8 C9 -0.9(5) . . . . ?
C6 C11 C10 C9 -0.4(5) . . . . ?
C14 N4 C15 C16 48.8(4) . . . . ?
C13 N3 C16 C15 58.7(3) . . . . ?
C7 C6 C11 C10 -0.1(5) . . . . ?
C15 N4 C14 C13 -49.0(4) . . . . ?
C8 C9 C10 C11 0.2(5) . . . . ?
C8 C9 C12 F2 -100.8(5) . . . . ?
C8 C9 C12 F1 142.1(6) . . . . ?
C8 C9 C12 F3 19.6(7) . . . . ?
C8 C9 C12 F1A -46.5(7) . . . . ?
C8 C9 C12 F2A -168.3(8) . . . . ?
C8 C9 C12 F3A 68.8(8) . . . . ?
C11 C6 C7 C8 0.8(5) . . . . ?
C10 C9 C8 C7 0.5(5) . . . . ?
C10 C9 C12 F2 79.7(6) . . . . ?
C10 C9 C12 F1 -37.4(7) . . . . ?
C10 C9 C12 F3 -159.9(6) . . . . ?
C10 C9 C12 F1A 134.0(6) . . . . ?
C10 C9 C12 F2A 12.2(9) . . . . ?
C10 C9 C12 F3A -110.8(8) . . . . ?
C12 C9 C8 C7 -179.1(3) . . . . ?
C12 C9 C10 C11 179.7(3) . . . . ?
